data_4306545
loop_
_publ_author_name
'Takashi Kajiwara'
'Motohiro Nakano'
'Shinya Takaishi'
'Masahiro Yamashita'

_publ_section_title
;
Coordination-Tuned Single-Molecule-Magnet Behavior of TbIII-CuII Dinuclear
Systems
;
_journal_name_full 'Inorganic Chemistry'
_journal_page_first 8604
_journal_page_last 8606
_journal_paper_doi 10.1021/ic8013656
_journal_volume 47
_journal_year 2008
_chemical_formula_sum 'C24 H32 Cu N5 O15 Tb'
_chemical_formula_weight 853.01
_chemical_name_systematic
; 
 ? 
;
_space_group_IT_number 33
_symmetry_cell_setting orthorhombic
_symmetry_space_group_name_Hall 'P 2c -2n'
_symmetry_space_group_name_H-M 'P n a 21'
_atom_sites_solution_hydrogens geom
_atom_sites_solution_primary direct
_atom_sites_solution_secondary difmap
_audit_creation_method SHELXL-97
_cell_angle_alpha 90.00
_cell_angle_beta 90.00
_cell_angle_gamma 90.00
_cell_formula_units_Z 4
_cell_length_a 20.1736(14)
_cell_length_b 13.6047(10)
_cell_length_c 11.2873(8)
_cell_measurement_temperature 100(2)
_cell_volume 3097.9(4)
_computing_cell_refinement 'Bruker SMART'
_computing_data_collection 'Bruker SMART'
_computing_data_reduction 'Bruker SHELXTL'
_computing_molecular_graphics 'Bruker SHELXTL'
_computing_publication_material 'Bruker SHELXTL'
_computing_structure_refinement 'Bruker SHELXTL'
_computing_structure_solution 'Bruker SHELXTL'
_diffrn_ambient_temperature 100(2)
_diffrn_measured_fraction_theta_full 0.999
_diffrn_measured_fraction_theta_max 0.999
_diffrn_radiation_monochromator graphite
_diffrn_radiation_source 'fine-focus sealed tube'
_diffrn_radiation_type MoK\a
_diffrn_radiation_wavelength 0.71073
_diffrn_reflns_av_R_equivalents 0.0310
_diffrn_reflns_av_sigmaI/netI 0.0494
_diffrn_reflns_limit_h_max 28
_diffrn_reflns_limit_h_min -26
_diffrn_reflns_limit_k_max 19
_diffrn_reflns_limit_k_min -13
_diffrn_reflns_limit_l_max 15
_diffrn_reflns_limit_l_min -15
_diffrn_reflns_number 27780
_diffrn_reflns_theta_full 30.03
_diffrn_reflns_theta_max 30.03
_diffrn_reflns_theta_min 1.81
_exptl_absorpt_coefficient_mu 3.029
_exptl_absorpt_correction_T_max 0.7198
_exptl_absorpt_correction_T_min 0.6307
_exptl_absorpt_correction_type multi-scan
_exptl_crystal_colour green
_exptl_crystal_density_diffrn 1.829
_exptl_crystal_density_method 'not measured'
_exptl_crystal_description prism
_exptl_crystal_F_000 1700
_exptl_crystal_size_max 0.2
_exptl_crystal_size_mid 0.15
_exptl_crystal_size_min 0.12
_refine_diff_density_max 1.505
_refine_diff_density_min -0.633
_refine_diff_density_rms 0.094
_refine_ls_abs_structure_details 'Flack H D (1983), Acta Cryst. A39, 876-881'
_refine_ls_abs_structure_Flack -0.010(5)
_refine_ls_extinction_method none
_refine_ls_goodness_of_fit_ref 0.902
_refine_ls_hydrogen_treatment constr
_refine_ls_matrix_type full
_refine_ls_number_parameters 419
_refine_ls_number_reflns 9003
_refine_ls_number_restraints 1
_refine_ls_restrained_S_all 0.901
_refine_ls_R_factor_all 0.0318
_refine_ls_R_factor_gt 0.0268
_refine_ls_shift/su_max 0.000
_refine_ls_shift/su_mean 0.000
_refine_ls_structure_factor_coef Fsqd
_refine_ls_weighting_details 'calc w=1/[\s^2^(Fo^2^)+(0.0148P)^2^+0.0000P] where P=(Fo^2^+2Fc^2^)/3'
_refine_ls_weighting_scheme calc
_refine_ls_wR_factor_gt 0.0442
_refine_ls_wR_factor_ref 0.0453
_reflns_number_gt 7994
_reflns_number_total 9003
_reflns_threshold_expression >2sigma(I)
_cod_data_source_file ic8013656_si_002_1.cif
_cod_data_source_block complex1
_cod_depositor_comments
;
The following automatic conversions were performed:
'_symmetry_cell_setting' value 'Orthorhombic' changed to 'orthorhombic'
according to '/home/saulius/struct/CIF-dictionaries/cif_core.dic'
dictionary named 'cif_core.dic' version 2.4.1 from 2010-06-29.

Automatic conversion script
Id: cif_fix_enum 1527 2010-12-29 10:47:43Z saulius 
;
_cod_database_code 4306545

loop_
_symmetry_equiv_pos_as_xyz
'x, y, z'
'-x, -y, z+1/2'
'-x+1/2, y+1/2, z+1/2'
'x+1/2, -y+1/2, z'

loop_
_atom_site_label
_atom_site_type_symbol
_atom_site_fract_x
_atom_site_fract_y
_atom_site_fract_z
_atom_site_U_iso_or_equiv
_atom_site_adp_type
_atom_site_occupancy
_atom_site_symmetry_multiplicity
_atom_site_calc_flag
_atom_site_refinement_flags
_atom_site_disorder_assembly
_atom_site_disorder_group
Tb Tb 0.081826(5) 0.292498(9) 0.721760(16) 0.01344(3) Uani 1 1 d . A .
Cu Cu 0.173953(17) 0.37797(3) 0.48302(3) 0.01624(8) Uani 1 1 d . . .
O1 O 0.06643(10) 0.47353(16) 0.80540(18) 0.0174(5) Uani 1 1 d . A .
O2 O 0.10688(10) 0.42568(16) 0.59445(18) 0.0156(4) Uani 1 1 d . A .
N1 N 0.16704(12) 0.49274(19) 0.3798(2) 0.0173(6) Uani 1 1 d . A 1
O3 O 0.10172(11) 0.30709(17) 0.32104(19) 0.0248(5) Uani 1 1 d . A 1
C1 C 0.03157(15) 0.4998(2) 0.9130(3) 0.0208(7) Uani 1 1 d . A 1
H1 H 0.0204 0.4400 0.9572 0.031 Uiso 1 1 calc R . .
H2 H -0.0092 0.5352 0.8928 0.031 Uiso 1 1 calc R . .
H3 H 0.0599 0.5420 0.9619 0.031 Uiso 1 1 calc R . .
C2 C 0.07920(12) 0.55103(19) 0.7294(4) 0.0152(5) Uani 1 1 d . A 1
C3 C 0.07114(14) 0.6490(2) 0.7572(3) 0.0178(7) Uani 1 1 d . A 1
H4 H 0.0556 0.6672 0.8335 0.021 Uiso 1 1 calc R A 1
C4 C 0.08563(14) 0.7210(2) 0.6742(3) 0.0214(7) Uani 1 1 d . A 1
H5 H 0.0797 0.7884 0.6934 0.026 Uiso 1 1 calc R A 1
C5 C 0.10866(15) 0.6947(2) 0.5641(3) 0.0191(7) Uani 1 1 d . A 1
H6 H 0.1182 0.7443 0.5073 0.023 Uiso 1 1 calc R A 1
C6 C 0.11835(13) 0.5954(2) 0.5343(3) 0.0143(6) Uani 1 1 d . A 1
C7 C 0.10249(14) 0.5214(2) 0.6175(3) 0.0161(6) Uani 1 1 d . A 1
C8 C 0.14325(13) 0.5744(2) 0.4158(3) 0.0162(6) Uani 1 1 d . A 1
H7 H 0.1416 0.6265 0.3599 0.019 Uiso 1 1 calc R A 1
C9 C 0.18509(14) 0.4861(2) 0.2532(2) 0.0213(7) Uani 1 1 d . A 1
H8 H 0.2280 0.4513 0.2457 0.026 Uiso 1 1 calc R A 1
H9 H 0.1909 0.5532 0.2210 0.026 Uiso 1 1 calc R A 1
C10 C 0.13319(17) 0.4325(3) 0.1806(3) 0.0261(8) Uani 1 1 d . A 1
H10 H 0.0896 0.4635 0.1956 0.031 Uiso 1 1 calc R A 1
H11 H 0.1436 0.4416 0.0956 0.031 Uiso 1 1 calc R A 1
C11 C 0.12738(18) 0.3241(3) 0.2051(3) 0.0296(8) Uani 1 1 d . A 1
H12 H 0.0977 0.2937 0.1457 0.036 Uiso 1 1 calc R A 1
H13 H 0.1716 0.2930 0.1978 0.036 Uiso 1 1 calc R A 1
C12 C 0.07280(15) 0.2118(2) 0.3302(3) 0.0233(7) Uani 1 1 d . A 1
H14 H 0.0412 0.2022 0.2653 0.035 Uiso 1 1 calc R A 1
H15 H 0.0496 0.2060 0.4062 0.035 Uiso 1 1 calc R A 1
H16 H 0.1077 0.1618 0.3256 0.035 Uiso 1 1 calc R A 1
O4 O 0.08328(10) 0.11437(16) 0.62771(19) 0.0191(5) Uani 1 1 d . A .
O5 O 0.15783(9) 0.25932(15) 0.57150(18) 0.0148(4) Uani 1 1 d . A .
N2 N 0.26252(12) 0.3300(2) 0.4339(2) 0.0179(6) Uani 1 1 d . A 1
O6 O 0.26308(11) 0.49227(18) 0.6220(2) 0.0272(5) Uani 1 1 d . A 1
C13 C 0.03355(15) 0.0394(2) 0.6344(3) 0.0280(8) Uani 1 1 d . A 1
H17 H -0.0073 0.0674 0.6670 0.042 Uiso 1 1 calc R . .
H18 H 0.0491 -0.0138 0.6858 0.042 Uiso 1 1 calc R . .
H19 H 0.0249 0.0135 0.5549 0.042 Uiso 1 1 calc R . .
C14 C 0.13995(15) 0.0896(2) 0.5657(3) 0.0186(7) Uani 1 1 d . A 1
C15 C 0.15727(16) -0.0034(3) 0.5308(3) 0.0246(7) Uani 1 1 d . A 1
H20 H 0.1302 -0.0579 0.5517 0.030 Uiso 1 1 calc R A 1
C16 C 0.21498(16) -0.0178(2) 0.4643(3) 0.0287(8) Uani 1 1 d . A 1
H21 H 0.2275 -0.0823 0.4411 0.034 Uiso 1 1 calc R A 1
C17 C 0.25376(16) 0.0613(3) 0.4324(3) 0.0253(8) Uani 1 1 d . A 1
H22 H 0.2929 0.0507 0.3875 0.030 Uiso 1 1 calc R A 1
C18 C 0.23609(14) 0.1572(2) 0.4655(3) 0.0179(6) Uani 1 1 d . A 1
C19 C 0.17837(14) 0.1715(2) 0.5346(3) 0.0156(6) Uani 1 1 d . A 1
C20 C 0.27788(15) 0.2390(3) 0.4300(3) 0.0197(7) Uani 1 1 d . A 1
H23 H 0.3208 0.2233 0.4012 0.024 Uiso 1 1 calc R A 1
C21 C 0.31635(15) 0.4017(2) 0.4140(3) 0.0221(7) Uani 1 1 d . A 1
H24 H 0.2969 0.4657 0.3905 0.027 Uiso 1 1 calc R A 1
H25 H 0.3448 0.3786 0.3483 0.027 Uiso 1 1 calc R A 1
C22 C 0.35844(15) 0.4158(3) 0.5242(3) 0.0268(8) Uani 1 1 d . A 1
H26 H 0.3860 0.4755 0.5145 0.032 Uiso 1 1 calc R A 1
H27 H 0.3886 0.3589 0.5330 0.032 Uiso 1 1 calc R A 1
C23 C 0.31657(16) 0.4260(3) 0.6362(3) 0.0290(8) Uani 1 1 d . A 1
H28 H 0.2989 0.3607 0.6583 0.035 Uiso 1 1 calc R A 1
H29 H 0.3451 0.4492 0.7018 0.035 Uiso 1 1 calc R A 1
C24 C 0.28390(17) 0.5917(3) 0.6193(3) 0.0328(9) Uani 1 1 d . A 1
H30 H 0.2450 0.6348 0.6214 0.049 Uiso 1 1 calc R A 1
H31 H 0.3090 0.6039 0.5464 0.049 Uiso 1 1 calc R A 1
H32 H 0.3121 0.6052 0.6881 0.049 Uiso 1 1 calc R A 1
O7 O -0.01053(10) 0.26776(17) 0.57972(18) 0.0215(5) Uani 1 1 d . A 2
O8 O -0.03393(9) 0.35178(17) 0.7350(2) 0.0283(5) Uani 1 1 d . A 2
O9 O -0.11089(10) 0.32389(18) 0.6044(2) 0.0275(6) Uani 1 1 d . A 2
N3 N -0.05387(13) 0.31497(19) 0.6388(2) 0.0196(6) Uani 1 1 d . A 2
O10 O 0.01789(11) 0.16794(17) 0.8349(2) 0.0289(6) Uani 1 1 d . A 3
O11 O 0.06429(11) 0.28342(16) 0.93568(18) 0.0210(5) Uani 1 1 d . A 3
N4 N 0.03479(13) 0.2008(2) 0.9358(2) 0.0227(6) Uani 1 1 d . A 3
O12 O 0.02430(12) 0.15519(18) 1.0273(2) 0.0352(6) Uani 1 1 d . A 3
O13 O 0.16683(10) 0.18373(15) 0.81176(19) 0.0193(5) Uani 1 1 d . A 3
O14 O 0.18510(10) 0.34092(15) 0.81238(19) 0.0188(5) Uani 1 1 d . A 3
O15 O 0.25916(11) 0.24115(19) 0.8848(2) 0.0344(6) Uani 1 1 d . A 3
N5 N 0.20532(13) 0.2548(2) 0.8387(2) 0.0211(6) Uani 1 1 d . A 3

loop_
_atom_site_aniso_label
_atom_site_aniso_U_11
_atom_site_aniso_U_22
_atom_site_aniso_U_33
_atom_site_aniso_U_23
_atom_site_aniso_U_13
_atom_site_aniso_U_12
Tb 0.01406(5) 0.01297(6) 0.01330(5) -0.00024(8) -0.00089(8) -0.00108(5)
Cu 0.01806(17) 0.01453(18) 0.01613(18) 0.00169(17) 0.00259(15) 0.00261(15)
O1 0.0198(11) 0.0168(12) 0.0156(11) -0.0015(9) 0.0047(9) 0.0003(9)
O2 0.0187(10) 0.0118(11) 0.0164(11) -0.0002(9) 0.0009(9) -0.0002(9)
N1 0.0154(12) 0.0192(15) 0.0172(13) 0.0022(11) -0.0002(10) 0.0008(11)
O3 0.0359(13) 0.0218(13) 0.0168(11) -0.0030(10) -0.0027(10) -0.0015(10)
C1 0.0279(17) 0.0211(18) 0.0134(15) 0.0000(13) 0.0078(13) 0.0028(14)
C2 0.0121(11) 0.0161(13) 0.0173(14) -0.0013(19) -0.0002(15) -0.0006(10)
C3 0.0175(14) 0.0172(16) 0.0188(16) -0.0047(12) -0.0003(11) 0.0018(13)
C4 0.0208(16) 0.0152(18) 0.0283(17) -0.0059(13) -0.0012(13) 0.0026(14)
C5 0.0199(15) 0.0147(17) 0.0227(17) 0.0029(13) 0.0009(13) -0.0025(13)
C6 0.0122(14) 0.0117(15) 0.0191(15) 0.0027(12) -0.0021(12) -0.0004(12)
C7 0.0106(13) 0.0186(17) 0.0190(16) 0.0007(13) -0.0045(12) 0.0000(13)
C8 0.0136(14) 0.0166(16) 0.0183(15) 0.0034(13) -0.0030(12) -0.0036(12)
C9 0.0246(16) 0.0227(18) 0.0166(17) 0.0015(13) 0.0028(12) 0.0037(14)
C10 0.0339(19) 0.028(2) 0.0159(15) 0.0032(14) 0.0000(13) 0.0035(16)
C11 0.0454(19) 0.0282(18) 0.015(2) 0.0000(15) -0.0004(17) 0.0010(15)
C12 0.0233(16) 0.0248(18) 0.0218(16) -0.0010(15) -0.0050(13) 0.0004(15)
O4 0.0175(11) 0.0126(12) 0.0272(12) -0.0044(10) 0.0010(9) -0.0035(9)
O5 0.0181(11) 0.0124(11) 0.0139(11) -0.0031(9) 0.0000(9) 0.0010(9)
N2 0.0189(13) 0.0196(14) 0.0152(13) 0.0004(11) 0.0001(10) 0.0002(11)
O6 0.0260(12) 0.0269(14) 0.0287(13) -0.0021(11) -0.0018(10) -0.0060(11)
C13 0.0223(17) 0.022(2) 0.040(2) -0.0079(17) 0.0039(16) -0.0070(15)
C14 0.0193(15) 0.0184(17) 0.0182(16) -0.0054(13) -0.0027(13) 0.0042(13)
C15 0.0279(17) 0.0173(17) 0.0286(18) -0.0055(15) -0.0005(15) 0.0026(15)
C16 0.0367(19) 0.0183(18) 0.031(2) -0.0079(16) 0.0029(16) 0.0081(15)
C17 0.0242(17) 0.027(2) 0.0250(17) -0.0051(15) 0.0019(14) 0.0092(15)
C18 0.0178(14) 0.0198(17) 0.0160(15) -0.0009(13) -0.0032(12) 0.0041(13)
C19 0.0155(14) 0.0158(16) 0.0154(15) -0.0013(12) -0.0051(12) 0.0047(12)
C20 0.0156(15) 0.0281(19) 0.0153(16) 0.0006(14) 0.0003(12) 0.0041(14)
C21 0.0176(15) 0.0229(19) 0.0259(18) 0.0032(15) 0.0036(13) 0.0008(13)
C22 0.0195(16) 0.0240(19) 0.037(2) 0.0051(16) -0.0055(15) -0.0026(14)
C23 0.0274(18) 0.029(2) 0.0309(19) 0.0049(16) -0.0101(16) -0.0058(16)
C24 0.0282(19) 0.033(2) 0.037(2) -0.0007(18) -0.0097(16) -0.0034(17)
O7 0.0199(11) 0.0264(14) 0.0181(11) -0.0067(10) -0.0017(9) 0.0025(10)
O8 0.0182(10) 0.0398(14) 0.0269(14) -0.0186(13) -0.0048(12) 0.0050(9)
O9 0.0160(11) 0.0281(15) 0.0384(15) -0.0068(11) -0.0075(10) 0.0037(10)
N3 0.0188(13) 0.0144(15) 0.0255(15) -0.0017(12) -0.0025(12) 0.0005(11)
O10 0.0359(14) 0.0276(14) 0.0231(12) -0.0044(11) 0.0045(11) -0.0136(12)
O11 0.0296(12) 0.0160(12) 0.0173(11) 0.0009(9) 0.0011(9) -0.0051(10)
N4 0.0269(15) 0.0183(15) 0.0228(15) 0.0001(12) 0.0055(12) -0.0007(12)
O12 0.0560(17) 0.0250(14) 0.0248(13) 0.0055(11) 0.0127(12) -0.0074(13)
O13 0.0224(11) 0.0143(11) 0.0210(12) 0.0008(9) -0.0043(9) -0.0039(9)
O14 0.0206(11) 0.0127(11) 0.0230(12) 0.0010(10) -0.0069(9) 0.0004(9)
O15 0.0263(13) 0.0265(14) 0.0504(16) -0.0008(12) -0.0193(12) 0.0040(11)
N5 0.0252(15) 0.0193(15) 0.0190(14) -0.0002(12) -0.0025(12) 0.0022(12)

loop_
_atom_type_symbol
_atom_type_description
_atom_type_scat_dispersion_real
_atom_type_scat_dispersion_imag
_atom_type_scat_source
C C 0.0033 0.0016 'International Tables Vol C Tables 4.2.6.8 and 6.1.1.4'
H H 0.0000 0.0000 'International Tables Vol C Tables 4.2.6.8 and 6.1.1.4'
N N 0.0061 0.0033 'International Tables Vol C Tables 4.2.6.8 and 6.1.1.4'
O O 0.0106 0.0060 'International Tables Vol C Tables 4.2.6.8 and 6.1.1.4'
Cu Cu 0.3201 1.2651 'International Tables Vol C Tables 4.2.6.8 and 6.1.1.4'
Tb Tb -0.1723 4.1537 'International Tables Vol C Tables 4.2.6.8 and 6.1.1.4'

loop_
_geom_angle_atom_site_label_1
_geom_angle_atom_site_label_2
_geom_angle_atom_site_label_3
_geom_angle
_geom_angle_site_symmetry_1
_geom_angle_site_symmetry_3
_geom_angle_publ_flag
O5 Tb O2 64.28(7) . . ?
O5 Tb O14 78.07(7) . . ?
O2 Tb O14 82.18(7) . . ?
O5 Tb O11 143.57(7) . . ?
O2 Tb O11 132.03(7) . . ?
O14 Tb O11 73.73(7) . . ?
O5 Tb O8 136.71(8) . . ?
O2 Tb O8 89.35(8) . . ?
O14 Tb O8 134.44(7) . . ?
O11 Tb O8 79.64(8) . . ?
O5 Tb O7 89.86(7) . . ?
O2 Tb O7 82.64(7) . . ?
O14 Tb O7 163.64(7) . . ?
O11 Tb O7 121.53(7) . . ?
O8 Tb O7 51.30(7) . . ?
O5 Tb O13 74.21(7) . . ?
O2 Tb O13 123.86(7) . . ?
O14 Tb O13 52.61(7) . . ?
O11 Tb O13 70.46(7) . . ?
O8 Tb O13 145.21(8) . . ?
O7 Tb O13 134.62(7) . . ?
O5 Tb O10 125.73(8) . . ?
O2 Tb O10 160.99(7) . . ?
O14 Tb O10 114.63(7) . . ?
O11 Tb O10 51.83(7) . . ?
O8 Tb O10 72.61(8) . . ?
O7 Tb O10 81.36(7) . . ?
O13 Tb O10 75.02(8) . . ?
O5 Tb O4 61.53(7) . . ?
O2 Tb O4 117.08(7) . . ?
O14 Tb O4 114.24(7) . . ?
O11 Tb O4 110.60(7) . . ?
O8 Tb O4 109.46(7) . . ?
O7 Tb O4 67.96(7) . . ?
O13 Tb O4 67.08(7) . . ?
O10 Tb O4 65.62(7) . . ?
O5 Tb O1 121.01(7) . . ?
O2 Tb O1 62.03(7) . . ?
O14 Tb O1 72.37(7) . . ?
O11 Tb O1 71.26(7) . . ?
O8 Tb O1 64.28(7) . . ?
O7 Tb O1 105.53(7) . . ?
O13 Tb O1 119.22(7) . . ?
O10 Tb O1 112.90(7) . . ?
O4 Tb O1 173.36(6) . . ?
O5 Tb N5 74.25(8) . . ?
O2 Tb N5 103.35(8) . . ?
O14 Tb N5 26.21(7) . . ?
O11 Tb N5 70.22(8) . . ?
O8 Tb N5 148.28(8) . . ?
O7 Tb N5 157.87(7) . . ?
O13 Tb N5 26.40(7) . . ?
O10 Tb N5 95.31(8) . . ?
O4 Tb N5 90.65(7) . . ?
O1 Tb N5 95.96(7) . . ?
O5 Tb N4 138.01(7) . . ?
O2 Tb N4 155.68(7) . . ?
O14 Tb N4 92.71(7) . . ?
O11 Tb N4 26.03(7) . . ?
O8 Tb N4 77.27(8) . . ?
O7 Tb N4 103.64(7) . . ?
O13 Tb N4 68.04(7) . . ?
O10 Tb N4 26.06(7) . . ?
O4 Tb N4 86.75(7) . . ?
O1 Tb N4 93.73(7) . . ?
N5 Tb N4 79.77(8) . . ?
O5 Cu N1 165.32(9) . . ?
O5 Cu O2 80.10(8) . . ?
N1 Cu O2 93.95(9) . . ?
O5 Cu N2 91.21(10) . . ?
N1 Cu N2 99.25(10) . . ?
O2 Cu N2 155.79(9) . . ?
O5 Cu Tb 39.36(6) . . ?
N1 Cu Tb 133.80(7) . . ?
O2 Cu Tb 40.80(6) . . ?
N2 Cu Tb 126.10(8) . . ?
C2 O1 C1 115.0(2) . . ?
C2 O1 Tb 117.68(19) . . ?
C1 O1 Tb 125.71(18) . . ?
C7 O2 Cu 119.72(19) . . ?
C7 O2 Tb 128.04(18) . . ?
Cu O2 Tb 106.48(9) . . ?
C8 N1 C9 117.0(3) . . ?
C8 N1 Cu 122.1(2) . . ?
C9 N1 Cu 120.7(2) . . ?
C12 O3 C11 111.3(2) . . ?
C3 C2 O1 125.0(4) . . ?
C3 C2 C7 121.4(3) . . ?
O1 C2 C7 113.6(2) . . ?
C2 C3 C4 120.3(3) . . ?
C5 C4 C3 119.8(3) . . ?
C4 C5 C6 120.9(3) . . ?
C5 C6 C7 119.6(3) . . ?
C5 C6 C8 117.1(3) . . ?
C7 C6 C8 123.2(3) . . ?
O2 C7 C2 118.5(3) . . ?
O2 C7 C6 123.5(3) . . ?
C2 C7 C6 117.9(3) . . ?
N1 C8 C6 126.4(3) . . ?
N1 C9 C10 112.4(2) . . ?
C11 C10 C9 115.2(3) . . ?
O3 C11 C10 110.8(3) . . ?
C14 O4 C13 115.6(2) . . ?
C14 O4 Tb 115.85(17) . . ?
C13 O4 Tb 128.54(18) . . ?
C19 O5 Cu 122.51(18) . . ?
C19 O5 Tb 127.31(18) . . ?
Cu O5 Tb 109.03(9) . . ?
C20 N2 C21 117.2(3) . . ?
C20 N2 Cu 123.2(2) . . ?
C21 N2 Cu 119.2(2) . . ?
C23 O6 C24 112.6(2) . . ?
C15 C14 O4 125.6(3) . . ?
C15 C14 C19 121.4(3) . . ?
O4 C14 C19 113.0(3) . . ?
C14 C15 C16 119.7(3) . . ?
C17 C16 C15 120.2(3) . . ?
C16 C17 C18 120.8(3) . . ?
C17 C18 C19 118.9(3) . . ?
C17 C18 C20 119.5(3) . . ?
C19 C18 C20 121.7(3) . . ?
O5 C19 C14 117.6(3) . . ?
O5 C19 C18 123.4(3) . . ?
C14 C19 C18 119.0(3) . . ?
N2 C20 C18 126.3(3) . . ?
N2 C21 C22 111.7(3) . . ?
C21 C22 C23 112.3(3) . . ?
O6 C23 C22 112.7(3) . . ?
N3 O7 Tb 96.25(16) . . ?
N3 O8 Tb 96.85(17) . . ?
O9 N3 O8 122.3(3) . . ?
O9 N3 O7 122.1(3) . . ?
O8 N3 O7 115.6(2) . . ?
O9 N3 Tb 179.6(2) . . ?
O8 N3 Tb 57.64(13) . . ?
O7 N3 Tb 57.96(14) . . ?
N4 O10 Tb 94.70(17) . . ?
N4 O11 Tb 96.52(17) . . ?
O12 N4 O10 122.2(3) . . ?
O12 N4 O11 122.0(3) . . ?
O10 N4 O11 115.8(3) . . ?
O12 N4 Tb 170.1(2) . . ?
O10 N4 Tb 59.24(15) . . ?
O11 N4 Tb 57.44(14) . . ?
N5 O13 Tb 93.78(17) . . ?
N5 O14 Tb 97.13(16) . . ?
O15 N5 O14 121.6(3) . . ?
O15 N5 O13 121.9(3) . . ?
O14 N5 O13 116.5(2) . . ?
O15 N5 Tb 177.3(2) . . ?
O14 N5 Tb 56.66(13) . . ?
O13 N5 Tb 59.81(14) . . ?

loop_
_geom_bond_atom_site_label_1
_geom_bond_atom_site_label_2
_geom_bond_distance
_geom_bond_site_symmetry_2
_geom_bond_publ_flag
Tb O5 2.331(2) . ?
Tb O2 2.367(2) . ?
Tb O14 2.4127(19) . ?
Tb O11 2.443(2) . ?
Tb O8 2.4751(19) . ?
Tb O7 2.481(2) . ?
Tb O13 2.482(2) . ?
Tb O10 2.483(2) . ?
Tb O4 2.646(2) . ?
Tb O1 2.656(2) . ?
Tb N5 2.866(3) . ?
Tb N4 2.880(3) . ?
Cu O5 1.926(2) . ?
Cu N1 1.953(3) . ?
Cu O2 1.958(2) . ?
Cu N2 1.981(2) . ?
O1 C2 1.383(4) . ?
O1 C1 1.448(3) . ?
O2 C7 1.331(4) . ?
N1 C8 1.276(4) . ?
N1 C9 1.477(4) . ?
O3 C12 1.425(4) . ?
O3 C11 1.427(4) . ?
C2 C3 1.378(4) . ?
C2 C7 1.407(5) . ?
C3 C4 1.387(4) . ?
C4 C5 1.374(4) . ?
C5 C6 1.406(4) . ?
C6 C7 1.413(4) . ?
C6 C8 1.457(4) . ?
C9 C10 1.516(4) . ?
C10 C11 1.505(5) . ?
O4 C14 1.382(3) . ?
O4 C13 1.432(4) . ?
O5 C19 1.332(3) . ?
N2 C20 1.277(4) . ?
N2 C21 1.477(4) . ?
O6 C23 1.415(4) . ?
O6 C24 1.417(4) . ?
C14 C15 1.370(4) . ?
C14 C19 1.402(4) . ?
C15 C16 1.399(4) . ?
C16 C17 1.378(5) . ?
C17 C18 1.404(4) . ?
C18 C19 1.415(4) . ?
C18 C20 1.452(4) . ?
C21 C22 1.518(4) . ?
C22 C23 1.527(5) . ?
O7 N3 1.273(3) . ?
O8 N3 1.262(3) . ?
O9 N3 1.220(3) . ?
O10 N4 1.270(3) . ?
O11 N4 1.272(3) . ?
N4 O12 1.222(3) . ?
O13 N5 1.277(3) . ?
O14 N5 1.275(3) . ?
O15 N5 1.219(3) . ?
